data_4342943
loop_
_publ_author_name
'Dar, Aijaz A.'
'Sharma, Sunil K.'
'Murugavel, Ramaswamy'

_publ_section_title
;
 Is single-4-ring the most basic but elusive secondary building unit that
 transforms to larger structures in zinc phosphate chemistry?
;
_journal_issue 10
_journal_name_full 'Inorganic chemistry'
_journal_page_first 4882
_journal_page_last 4894
_journal_paper_doi 10.1021/acs.inorgchem.5b00495
_journal_volume 54
_journal_year 2015
_chemical_formula_moiety 'C31 H42 Br2 N2 O10 P2 Zn2'
_chemical_formula_sum 'C31 H42 Br2 N2 O10 P2 Zn2'
_chemical_formula_weight 955.17
_chemical_name_systematic
;
 ?
;
_space_group_IT_number 14
_symmetry_cell_setting monoclinic
_symmetry_space_group_name_Hall '-P 2yn'
_symmetry_space_group_name_H-M 'P 1 21/n 1'
_atom_sites_solution_hydrogens geom
_atom_sites_solution_primary direct
_atom_sites_solution_secondary difmap
_audit_creation_method SHELXL-97
_cell_angle_alpha 90.00
_cell_angle_beta 97.900(7)
_cell_angle_gamma 90.00
_cell_formula_units_Z 4
_cell_length_a 10.009(4)
_cell_length_b 23.2864(10)
_cell_length_c 17.488(8)
_cell_measurement_temperature 293(2)
_cell_volume 4037(2)
_computing_cell_refinement 'CrystalClear-SM Expert 2.0 r4'
_computing_data_collection 'CrystalClear-SM Expert 2.0 r4 (Rigaku, 2009)'
_computing_data_reduction 'CrystalClear-SM Expert 2.0 r4'
_computing_molecular_graphics 'CrystalStructure 4.0 (Rigaku, 2010)'
_computing_publication_material 'CrystalStructure 4.0'
_computing_structure_refinement 'SHELXL-97 (Sheldrick, 1997)'
_computing_structure_solution 'SHELXS86 (Sheldrick, 1985)'
_diffrn_ambient_temperature 293(2)
_diffrn_measured_fraction_theta_full 0.998
_diffrn_measured_fraction_theta_max 0.998
_diffrn_measurement_device_type \w
_diffrn_radiation_monochromator graphite
_diffrn_radiation_source 'fine-focus sealed tube'
_diffrn_radiation_type MoK\a
_diffrn_radiation_wavelength 0.71075
_diffrn_reflns_av_R_equivalents 0.0866
_diffrn_reflns_av_sigmaI/netI 0.0739
_diffrn_reflns_limit_h_max 11
_diffrn_reflns_limit_h_min -11
_diffrn_reflns_limit_k_max 20
_diffrn_reflns_limit_k_min -27
_diffrn_reflns_limit_l_max 20
_diffrn_reflns_limit_l_min -20
_diffrn_reflns_number 27881
_diffrn_reflns_theta_full 25.00
_diffrn_reflns_theta_max 25.00
_diffrn_reflns_theta_min 2.65
_exptl_absorpt_coefficient_mu 3.298
_exptl_absorpt_correction_T_max 0.8794
_exptl_absorpt_correction_T_min 0.2343
_exptl_absorpt_correction_type multi-scan
_exptl_absorpt_process_details 'NUMABS (Rigaku, 1999)'
_exptl_crystal_colour colorless
_exptl_crystal_density_diffrn 1.571
_exptl_crystal_density_method 'not measured'
_exptl_crystal_description block
_exptl_crystal_F_000 1928
_exptl_crystal_size_max 0.62
_exptl_crystal_size_mid 0.07
_exptl_crystal_size_min 0.04
_refine_diff_density_max 1.719
_refine_diff_density_min -1.087
_refine_diff_density_rms 0.121
_refine_ls_extinction_method none
_refine_ls_goodness_of_fit_ref 1.208
_refine_ls_hydrogen_treatment mixed
_refine_ls_matrix_type full
_refine_ls_number_parameters 454
_refine_ls_number_reflns 7093
_refine_ls_number_restraints 4
_refine_ls_restrained_S_all 1.207
_refine_ls_R_factor_all 0.1013
_refine_ls_R_factor_gt 0.0907
_refine_ls_shift/su_max 0.010
_refine_ls_shift/su_mean 0.001
_refine_ls_structure_factor_coef Fsqd
_refine_ls_weighting_details 'calc w=1/[\s^2^(Fo^2^)+(0.0233P)^2^+30.3485P] where P=(Fo^2^+2Fc^2^)/3'
_refine_ls_weighting_scheme calc
_refine_ls_wR_factor_gt 0.1662
_refine_ls_wR_factor_ref 0.1723
_reflns_number_gt 6360
_reflns_number_total 7093
_reflns_threshold_expression >2sigma(I)
_cod_data_source_file ic5b00495_si_002.cif
_cod_data_source_block ajz1002
_cod_depositor_comments
;
The following automatic conversions were performed:

'_symmetry_cell_setting' value 'Monoclinic' changed to 'monoclinic'
according to
/usr/data/users/saulius/crontab/automatic-downloads/rss-feeds/ACS/lib/dictionaries/cif_core.dic
dictionary named 'cif_core.dic' version 2.4.2 from 2011-04-26.

'_exptl_absorpt_correction_type' value 'Multi-scan' changed to
'multi-scan' according to
/usr/data/users/saulius/crontab/automatic-downloads/rss-feeds/ACS/lib/dictionaries/cif_core.dic
dictionary named 'cif_core.dic' version 2.4.2 from 2011-04-26.

Automatic conversion script
Id: cif_fix_values 3271 2015-04-21 07:52:19Z andrius 

 Adding full bibliography for 4342936--4342946.cif.
;
_cod_original_sg_symbol_H-M 'P 21/n'
_cod_database_code 4342943
_shelx_f_squared_multiplier 1.000

loop_
_symmetry_equiv_pos_as_xyz
'x, y, z'
'-x+1/2, y+1/2, -z+1/2'
'-x, -y, -z'
'x-1/2, -y-1/2, z-1/2'

loop_
_atom_site_label
_atom_site_type_symbol
_atom_site_fract_x
_atom_site_fract_y
_atom_site_fract_z
_atom_site_U_iso_or_equiv
_atom_site_adp_type
_atom_site_occupancy
_atom_site_symmetry_multiplicity
_atom_site_calc_flag
_atom_site_refinement_flags
Zn1 Zn 0.42238(8) 0.03963(4) 0.60590(5) 0.0242(2) Uani 1 1 d .
Br2 Br 0.39615(11) 0.07480(4) 1.02062(5) 0.0518(3) Uani 1 1 d .
Zn2 Zn 0.12304(10) -0.07441(4) 0.51109(5) 0.0350(3) Uani 1 1 d .
Br1 Br 0.87676(15) -0.32194(5) 0.57143(12) 0.1059(6) Uani 1 1 d .
P2 P 0.10968(19) 0.02848(8) 0.62645(11) 0.0228(4) Uani 1 1 d .
P1 P 0.4405(2) -0.08443(9) 0.53003(12) 0.0278(5) Uani 1 1 d .
O1 O 0.4426(5) -0.1439(2) 0.5780(3) 0.0317(13) Uani 1 1 d .
O5 O 0.0667(5) 0.0311(2) 0.7114(3) 0.0267(12) Uani 1 1 d .
O3 O 0.3022(6) -0.0804(3) 0.4842(3) 0.0408(15) Uani 1 1 d .
O6 O 0.2452(5) 0.0577(2) 0.6306(3) 0.0312(13) Uani 1 1 d .
O2 O 0.4679(6) -0.0390(2) 0.5905(3) 0.0360(13) Uani 1 1 d .
O7 O 0.1097(5) -0.0338(2) 0.6050(3) 0.0310(12) Uani 1 1 d .
O8 O 0.0009(6) 0.0630(2) 0.5790(3) 0.0386(14) Uani 1 1 d .
O4 O 0.5481(6) -0.0900(2) 0.4776(3) 0.0385(15) Uani 1 1 d .
O9 O 0.0679(7) -0.1548(3) 0.5340(4) 0.0502(17) Uani 1 1 d D
O10 O -0.1853(7) -0.1608(3) 0.4679(4) 0.0493(17) Uani 1 1 d D
C13 C 0.1536(8) 0.0413(3) 0.7807(4) 0.0301(18) Uani 1 1 d .
N1 N 0.5535(6) 0.0552(3) 0.7019(4) 0.0300(15) Uani 1 1 d .
C1 C 0.5436(8) -0.1850(3) 0.5765(5) 0.0317(18) Uani 1 1 d .
C17 C 0.2560(9) 0.1065(4) 0.8753(5) 0.039(2) Uani 1 1 d .
H17 H 0.2780 0.1436 0.8925 0.046 Uiso 1 1 calc R
C14 C 0.1953(8) -0.0062(4) 0.8267(4) 0.0338(19) Uani 1 1 d .
C29 C 0.5243(9) 0.0448(4) 0.7727(5) 0.042(2) Uani 1 1 d .
H29 H 0.4352 0.0362 0.7779 0.051 Uiso 1 1 calc R
C10 C 0.4017(10) -0.2298(4) 0.4608(5) 0.044(2) Uani 1 1 d .
H10 H 0.3430 -0.1979 0.4711 0.052 Uiso 1 1 calc R
C18 C 0.1817(8) 0.0983(4) 0.8023(5) 0.0334(19) Uani 1 1 d .
C2 C 0.5242(9) -0.2282(3) 0.5213(5) 0.037(2) Uani 1 1 d .
C6 C 0.6554(9) -0.1822(3) 0.6335(5) 0.036(2) Uani 1 1 d .
C27 C 0.7502(11) 0.0568(5) 0.8322(6) 0.056(3) Uani 1 1 d .
C22 C 0.1659(10) -0.0671(4) 0.7999(5) 0.044(2) Uani 1 1 d .
H22 H 0.1025 -0.0654 0.7520 0.053 Uiso 1 1 calc R
C16 C 0.2971(9) 0.0603(4) 0.9222(5) 0.037(2) Uani 1 1 d .
C15 C 0.2686(8) 0.0047(4) 0.8988(4) 0.035(2) Uani 1 1 d .
H15 H 0.2985 -0.0257 0.9312 0.042 Uiso 1 1 calc R
C3 C 0.6248(11) -0.2696(4) 0.5227(6) 0.053(3) Uani 1 1 d .
H3 H 0.6160 -0.2990 0.4864 0.063 Uiso 1 1 calc R
C12 C 0.4375(12) -0.2217(5) 0.3786(6) 0.064(3) Uani 1 1 d .
H12A H 0.3566 -0.2230 0.3421 0.096 Uiso 1 1 calc R
H12B H 0.4974 -0.2518 0.3674 0.096 Uiso 1 1 calc R
H12C H 0.4807 -0.1852 0.3751 0.096 Uiso 1 1 calc R
C7 C 0.6725(10) -0.1342(4) 0.6929(5) 0.047(2) Uani 1 1 d .
H7 H 0.5915 -0.1102 0.6828 0.056 Uiso 1 1 calc R
C19 C 0.1353(10) 0.1499(4) 0.7529(5) 0.044(2) Uani 1 1 d .
H19 H 0.0845 0.1358 0.7046 0.053 Uiso 1 1 calc R
C21 C 0.2554(12) 0.1843(4) 0.7328(6) 0.064(3) Uani 1 1 d .
H21A H 0.2235 0.2167 0.7015 0.096 Uiso 1 1 calc R
H21B H 0.3101 0.1604 0.7050 0.096 Uiso 1 1 calc R
H21C H 0.3082 0.1976 0.7795 0.096 Uiso 1 1 calc R
C11 C 0.3202(13) -0.2861(6) 0.4646(6) 0.084(4) Uani 1 1 d .
H11A H 0.2430 -0.2856 0.4254 0.126 Uiso 1 1 calc R
H11B H 0.2908 -0.2893 0.5144 0.126 Uiso 1 1 calc R
H11C H 0.3762 -0.3184 0.4564 0.126 Uiso 1 1 calc R
C20 C 0.0416(13) 0.1888(5) 0.7927(6) 0.076(4) Uani 1 1 d .
H20A H 0.0140 0.2210 0.7601 0.114 Uiso 1 1 calc R
H20B H 0.0887 0.2022 0.8409 0.114 Uiso 1 1 calc R
H20C H -0.0366 0.1674 0.8021 0.114 Uiso 1 1 calc R
C26 C 0.7850(10) 0.0667(6) 0.7586(6) 0.075(4) Uani 1 1 d .
H26 H 0.8741 0.0742 0.7525 0.090 Uiso 1 1 calc R
C28 C 0.6159(9) 0.0457(4) 0.8381(5) 0.048(2) Uani 1 1 d .
H28 H 0.5886 0.0390 0.8860 0.058 Uiso 1 1 calc R
C30 C 0.8509(13) 0.0604(6) 0.8981(6) 0.077(4) Uani 1 1 d .
C4 C 0.7366(11) -0.2675(4) 0.5773(7) 0.059(3) Uani 1 1 d .
N2 N 0.9311(12) 0.0638(6) 0.9505(6) 0.110(5) Uani 1 1 d .
C25 C 0.6882(10) 0.0652(5) 0.6960(5) 0.061(3) Uani 1 1 d .
H25 H 0.7133 0.0712 0.6473 0.073 Uiso 1 1 calc R
C5 C 0.7524(10) -0.2255(4) 0.6329(6) 0.055(3) Uani 1 1 d .
H5 H 0.8279 -0.2258 0.6704 0.066 Uiso 1 1 calc R
C8 C 0.677(2) -0.1560(6) 0.7727(7) 0.122(7) Uani 1 1 d .
H8A H 0.5996 -0.1797 0.7759 0.183 Uiso 1 1 calc R
H8B H 0.6768 -0.1242 0.8076 0.183 Uiso 1 1 calc R
H8C H 0.7577 -0.1782 0.7862 0.183 Uiso 1 1 calc R
C31 C 0.1136(11) -0.1853(5) 0.6018(6) 0.069(3) Uani 1 1 d .
H31A H 0.0722 -0.2226 0.5996 0.103 Uiso 1 1 calc R
H31B H 0.0900 -0.1647 0.6456 0.103 Uiso 1 1 calc R
H31C H 0.2098 -0.1895 0.6068 0.103 Uiso 1 1 calc R
C24 C 0.2954(15) -0.0955(5) 0.7810(8) 0.098(5) Uani 1 1 d .
H24A H 0.2763 -0.1343 0.7641 0.147 Uiso 1 1 calc R
H24B H 0.3617 -0.0958 0.8262 0.147 Uiso 1 1 calc R
H24C H 0.3295 -0.0744 0.7406 0.147 Uiso 1 1 calc R
C23 C 0.0997(19) -0.1011(6) 0.8575(7) 0.132(8) Uani 1 1 d .
H23A H 0.0833 -0.1395 0.8389 0.198 Uiso 1 1 calc R
H23B H 0.0157 -0.0833 0.8645 0.198 Uiso 1 1 calc R
H23C H 0.1579 -0.1020 0.9060 0.198 Uiso 1 1 calc R
C9 C 0.7889(17) -0.0964(7) 0.6818(11) 0.155(9) Uani 1 1 d .
H9A H 0.7796 -0.0835 0.6292 0.232 Uiso 1 1 calc R
H9B H 0.8715 -0.1175 0.6937 0.232 Uiso 1 1 calc R
H9C H 0.7903 -0.0637 0.7155 0.232 Uiso 1 1 calc R
H10A H -0.183(11) -0.138(4) 0.431(5) 0.09(4) Uiso 1 1 d D
H9D H -0.016(2) -0.158(4) 0.525(5) 0.04(3) Uiso 1 1 d D
H10B H -0.254(9) -0.163(7) 0.491(8) 0.18(9) Uiso 1 1 d D

loop_
_atom_site_aniso_label
_atom_site_aniso_U_11
_atom_site_aniso_U_22
_atom_site_aniso_U_33
_atom_site_aniso_U_23
_atom_site_aniso_U_13
_atom_site_aniso_U_12
Zn1 0.0162(4) 0.0298(5) 0.0246(4) -0.0005(4) -0.0036(4) 0.0006(4)
Br2 0.0586(7) 0.0614(6) 0.0287(5) -0.0062(4) -0.0181(4) -0.0031(5)
Zn2 0.0249(5) 0.0430(6) 0.0324(5) -0.0107(4) -0.0129(4) 0.0105(4)
Br1 0.0679(9) 0.0469(7) 0.2019(19) 0.0062(9) 0.0149(11) 0.0214(6)
P2 0.0142(10) 0.0337(11) 0.0186(9) -0.0006(8) -0.0042(8) -0.0005(8)
P1 0.0233(11) 0.0321(11) 0.0272(10) 0.0034(8) 0.0005(9) 0.0037(8)
O1 0.033(3) 0.027(3) 0.037(3) 0.005(2) 0.011(3) 0.001(2)
O5 0.014(3) 0.051(3) 0.012(2) -0.005(2) -0.008(2) -0.004(2)
O3 0.029(3) 0.068(4) 0.022(3) 0.004(3) -0.006(2) 0.006(3)
O6 0.016(3) 0.044(3) 0.033(3) -0.009(3) 0.002(2) -0.005(2)
O2 0.043(4) 0.029(3) 0.032(3) 0.001(2) -0.009(3) 0.007(3)
O7 0.032(3) 0.033(3) 0.028(3) -0.004(2) 0.004(2) -0.003(2)
O8 0.027(3) 0.052(4) 0.031(3) 0.007(3) -0.016(3) 0.011(3)
O4 0.032(3) 0.036(3) 0.051(4) 0.015(3) 0.020(3) 0.013(3)
O9 0.044(5) 0.044(4) 0.055(4) 0.007(3) -0.018(4) -0.003(3)
O10 0.037(4) 0.060(4) 0.048(4) 0.019(4) -0.007(3) -0.008(3)
C13 0.023(4) 0.042(5) 0.025(4) -0.002(4) 0.002(3) -0.003(4)
N1 0.019(4) 0.040(4) 0.029(3) 0.002(3) -0.002(3) -0.006(3)
C1 0.032(5) 0.030(4) 0.033(4) 0.008(3) 0.004(4) -0.003(3)
C17 0.044(6) 0.043(5) 0.027(4) -0.012(4) -0.002(4) 0.003(4)
C14 0.030(5) 0.045(5) 0.025(4) -0.006(4) 0.000(4) -0.011(4)
C29 0.021(5) 0.063(6) 0.043(5) -0.006(5) 0.004(4) -0.016(4)
C10 0.053(6) 0.046(5) 0.030(5) -0.008(4) -0.001(4) -0.005(4)
C18 0.031(5) 0.040(5) 0.029(4) -0.004(4) 0.002(4) 0.009(4)
C2 0.038(5) 0.029(4) 0.044(5) 0.000(4) 0.003(4) -0.004(4)
C6 0.035(5) 0.033(5) 0.037(5) 0.017(4) -0.011(4) -0.007(4)
C27 0.043(6) 0.083(8) 0.037(5) -0.008(5) -0.008(5) 0.014(5)
C22 0.064(7) 0.034(5) 0.030(5) 0.004(4) -0.011(4) -0.017(4)
C16 0.032(5) 0.048(5) 0.028(4) 0.002(4) -0.006(4) -0.001(4)
C15 0.030(5) 0.045(5) 0.027(4) 0.008(4) -0.007(4) 0.002(4)
C3 0.062(7) 0.033(5) 0.067(7) -0.010(5) 0.022(6) -0.007(5)
C12 0.091(9) 0.058(7) 0.043(6) 0.002(5) 0.008(6) -0.013(6)
C7 0.050(6) 0.047(6) 0.039(5) -0.003(4) -0.012(5) -0.008(5)
C19 0.068(7) 0.034(5) 0.027(4) -0.008(4) -0.005(4) 0.014(4)
C21 0.080(9) 0.048(6) 0.056(7) 0.007(5) -0.014(6) -0.008(6)
C11 0.092(10) 0.106(10) 0.049(7) 0.003(7) -0.009(7) -0.059(8)
C20 0.094(10) 0.072(8) 0.053(7) -0.006(6) -0.017(7) 0.040(7)
C26 0.026(6) 0.156(12) 0.040(6) -0.027(7) -0.003(5) 0.013(6)
C28 0.035(6) 0.072(7) 0.035(5) 0.012(5) -0.007(4) -0.010(5)
C30 0.061(8) 0.121(11) 0.045(6) -0.008(7) -0.012(6) 0.010(7)
C4 0.057(7) 0.029(5) 0.093(9) 0.018(5) 0.021(7) 0.005(5)
N2 0.068(8) 0.194(14) 0.058(7) -0.018(8) -0.033(6) 0.014(8)
C25 0.032(6) 0.120(10) 0.029(5) -0.020(6) -0.004(4) 0.001(6)
C5 0.046(6) 0.039(6) 0.075(7) 0.023(5) -0.001(6) -0.005(4)
C8 0.24(2) 0.072(9) 0.051(8) 0.004(7) 0.014(11) 0.018(11)
C31 0.044(7) 0.083(8) 0.076(8) 0.042(7) -0.007(6) 0.006(6)
C24 0.116(12) 0.052(7) 0.117(12) -0.043(8) -0.018(9) 0.025(7)
C23 0.26(2) 0.081(9) 0.059(8) -0.008(7) 0.023(11) -0.117(12)
C9 0.135(15) 0.150(15) 0.198(19) -0.128(15) 0.089(15) -0.093(13)

loop_
_atom_type_symbol
_atom_type_description
_atom_type_scat_dispersion_real
_atom_type_scat_dispersion_imag
_atom_type_scat_source
C C 0.0033 0.0016 'International Tables Vol C Tables 4.2.6.8 and 6.1.1.4'
H H 0.0000 0.0000 'International Tables Vol C Tables 4.2.6.8 and 6.1.1.4'
N N 0.0061 0.0033 'International Tables Vol C Tables 4.2.6.8 and 6.1.1.4'
O O 0.0106 0.0060 'International Tables Vol C Tables 4.2.6.8 and 6.1.1.4'
P P 0.1023 0.0942 'International Tables Vol C Tables 4.2.6.8 and 6.1.1.4'
Zn Zn 0.2839 1.4301 'International Tables Vol C Tables 4.2.6.8 and 6.1.1.4'
Br Br -0.2901 2.4595 'International Tables Vol C Tables 4.2.6.8 and 6.1.1.4'

loop_
_geom_angle_atom_site_label_1
_geom_angle_atom_site_label_2
_geom_angle_atom_site_label_3
_geom_angle
_geom_angle_site_symmetry_1
_geom_angle_site_symmetry_3
O2 Zn1 O4 114.3(2) . 3_656
O2 Zn1 O6 119.0(2) . .
O4 Zn1 O6 106.2(2) 3_656 .
O2 Zn1 N1 98.6(3) . .
O4 Zn1 N1 111.8(3) 3_656 .
O6 Zn1 N1 106.7(2) . .
O8 Zn2 O7 122.1(2) 3_556 .
O8 Zn2 O3 109.6(2) 3_556 .
O7 Zn2 O3 115.0(2) . .
O8 Zn2 O9 97.5(3) 3_556 .
O7 Zn2 O9 103.7(3) . .
O3 Zn2 O9 105.8(3) . .
O7 P2 O8 113.8(3) . .
O7 P2 O6 114.7(3) . .
O8 P2 O6 111.3(3) . .
O7 P2 O5 106.2(3) . .
O8 P2 O5 102.9(3) . .
O6 P2 O5 107.0(3) . .
O2 P1 O3 113.5(3) . .
O2 P1 O4 114.4(4) . .
O3 P1 O4 111.2(3) . .
O2 P1 O1 104.6(3) . .
O3 P1 O1 106.0(3) . .
O4 P1 O1 106.4(3) . .
C1 O1 P1 122.4(5) . .
C13 O5 P2 126.1(5) . .
P1 O3 Zn2 134.1(3) . .
P2 O6 Zn1 137.6(3) . .
P1 O2 Zn1 138.9(3) . .
P2 O7 Zn2 134.1(3) . .
P2 O8 Zn2 151.4(4) . 3_556
P1 O4 Zn1 127.1(3) . 3_656
C31 O9 Zn2 125.0(7) . .
C31 O9 H9D 108(6) . .
Zn2 O9 H9D 110(6) . .
H10A O10 H10B 121(6) . .
C14 C13 C18 124.3(7) . .
C14 C13 O5 117.4(7) . .
C18 C13 O5 118.0(7) . .
C29 N1 C25 116.1(7) . .
C29 N1 Zn1 122.7(5) . .
C25 N1 Zn1 119.7(5) . .
C2 C1 C6 123.6(8) . .
C2 C1 O1 118.5(8) . .
C6 C1 O1 117.8(7) . .
C16 C17 C18 120.9(8) . .
C16 C17 H17 119.6 . .
C18 C17 H17 119.6 . .
C15 C14 C13 117.1(8) . .
C15 C14 C22 120.5(8) . .
C13 C14 C22 122.4(7) . .
N1 C29 C28 124.6(8) . .
N1 C29 H29 117.7 . .
C28 C29 H29 117.7 . .
C2 C10 C12 112.4(8) . .
C2 C10 C11 111.8(8) . .
C12 C10 C11 109.6(8) . .
C2 C10 H10 107.6 . .
C12 C10 H10 107.6 . .
C11 C10 H10 107.6 . .
C13 C18 C17 116.0(8) . .
C13 C18 C19 124.3(7) . .
C17 C18 C19 119.7(8) . .
C1 C2 C3 117.2(9) . .
C1 C2 C10 121.9(8) . .
C3 C2 C10 120.9(8) . .
C1 C6 C5 116.7(9) . .
C1 C6 C7 121.9(8) . .
C5 C6 C7 121.4(8) . .
C28 C27 C26 117.8(9) . .
C28 C27 C30 122.4(10) . .
C26 C27 C30 119.8(10) . .
C23 C22 C14 111.8(8) . .
C23 C22 C24 112.5(11) . .
C14 C22 C24 109.8(8) . .
C23 C22 H22 107.5 . .
C14 C22 H22 107.5 . .
C24 C22 H22 107.5 . .
C15 C16 C17 121.6(8) . .
C15 C16 Br2 119.9(6) . .
C17 C16 Br2 118.5(6) . .
C16 C15 C14 120.2(8) . .
C16 C15 H15 119.9 . .
C14 C15 H15 119.9 . .
C4 C3 C2 120.5(9) . .
C4 C3 H3 119.8 . .
C2 C3 H3 119.8 . .
C10 C12 H12A 109.5 . .
C10 C12 H12B 109.5 . .
H12A C12 H12B 109.5 . .
C10 C12 H12C 109.5 . .
H12A C12 H12C 109.5 . .
H12B C12 H12C 109.5 . .
C8 C7 C9 113.7(12) . .
C8 C7 C6 112.2(9) . .
C9 C7 C6 111.2(9) . .
C8 C7 H7 106.4 . .
C9 C7 H7 106.4 . .
C6 C7 H7 106.4 . .
C18 C19 C21 111.0(8) . .
C18 C19 C20 111.5(7) . .
C21 C19 C20 110.0(9) . .
C18 C19 H19 108.1 . .
C21 C19 H19 108.1 . .
C20 C19 H19 108.1 . .
C19 C21 H21A 109.5 . .
C19 C21 H21B 109.5 . .
H21A C21 H21B 109.5 . .
C19 C21 H21C 109.5 . .
H21A C21 H21C 109.5 . .
H21B C21 H21C 109.5 . .
C10 C11 H11A 109.5 . .
C10 C11 H11B 109.5 . .
H11A C11 H11B 109.5 . .
C10 C11 H11C 109.5 . .
H11A C11 H11C 109.5 . .
H11B C11 H11C 109.5 . .
C19 C20 H20A 109.5 . .
C19 C20 H20B 109.5 . .
H20A C20 H20B 109.5 . .
C19 C20 H20C 109.5 . .
H20A C20 H20C 109.5 . .
H20B C20 H20C 109.5 . .
C25 C26 C27 119.9(10) . .
C25 C26 H26 120.1 . .
C27 C26 H26 120.1 . .
C29 C28 C27 119.2(9) . .
C29 C28 H28 120.4 . .
C27 C28 H28 120.4 . .
N2 C30 C27 179.2(17) . .
C3 C4 C5 121.6(9) . .
C3 C4 Br1 118.4(8) . .
C5 C4 Br1 119.9(9) . .
C26 C25 N1 122.4(9) . .
C26 C25 H25 118.8 . .
N1 C25 H25 118.8 . .
C4 C5 C6 120.4(10) . .
C4 C5 H5 119.8 . .
C6 C5 H5 119.8 . .
C7 C8 H8A 109.5 . .
C7 C8 H8B 109.5 . .
H8A C8 H8B 109.5 . .
C7 C8 H8C 109.5 . .
H8A C8 H8C 109.5 . .
H8B C8 H8C 109.5 . .
O9 C31 H31A 109.5 . .
O9 C31 H31B 109.5 . .
H31A C31 H31B 109.5 . .
O9 C31 H31C 109.5 . .
H31A C31 H31C 109.5 . .
H31B C31 H31C 109.5 . .
C22 C24 H24A 109.5 . .
C22 C24 H24B 109.5 . .
H24A C24 H24B 109.5 . .
C22 C24 H24C 109.5 . .
H24A C24 H24C 109.5 . .
H24B C24 H24C 109.5 . .
C22 C23 H23A 109.5 . .
C22 C23 H23B 109.5 . .
H23A C23 H23B 109.5 . .
C22 C23 H23C 109.5 . .
H23A C23 H23C 109.5 . .
H23B C23 H23C 109.5 . .
C7 C9 H9A 109.5 . .
C7 C9 H9B 109.5 . .
H9A C9 H9B 109.5 . .
C7 C9 H9C 109.5 . .
H9A C9 H9C 109.5 . .
H9B C9 H9C 109.5 . .

loop_
_geom_bond_atom_site_label_1
_geom_bond_atom_site_label_2
_geom_bond_distance
_geom_bond_site_symmetry_2
Zn1 O2 1.914(5) .
Zn1 O4 1.926(5) 3_656
Zn1 O6 1.929(5) .
Zn1 N1 2.017(6) .
Br2 C16 1.895(8) .
Zn2 O8 1.885(5) 3_556
Zn2 O7 1.916(5) .
Zn2 O3 1.920(6) .
Zn2 O9 2.008(7) .
Br1 C4 1.905(10) .
P2 O7 1.498(5) .
P2 O8 1.507(5) .
P2 O6 1.510(5) .
P2 O5 1.603(5) .
P1 O2 1.495(6) .
P1 O3 1.504(6) .
P1 O4 1.513(5) .
P1 O1 1.618(5) .
O1 C1 1.395(9) .
O5 C13 1.412(9) .
O8 Zn2 1.885(5) 3_556
O4 Zn1 1.926(5) 3_656
O9 C31 1.404(11) .
O9 H9D 0.84(2) .
O10 H10A 0.83(2) .
O10 H10B 0.84(2) .
C13 C14 1.398(11) .
C13 C18 1.398(11) .
N1 C29 1.332(10) .
N1 C25 1.386(11) .
C1 C2 1.389(11) .
C1 C6 1.394(11) .
C17 C16 1.380(12) .
C17 C18 1.399(11) .
C17 H17 0.9300 .
C14 C15 1.393(11) .
C14 C22 1.510(11) .
C29 C28 1.364(12) .
C29 H29 0.9300 .
C10 C2 1.507(12) .
C10 C12 1.539(12) .
C10 C11 1.551(13) .
C10 H10 0.9800 .
C18 C19 1.514(11) .
C2 C3 1.392(13) .
C6 C5 1.401(13) .
C6 C7 1.520(12) .
C27 C28 1.386(13) .
C27 C26 1.397(14) .
C27 C30 1.425(14) .
C22 C23 1.504(14) .
C22 C24 1.532(16) .
C22 H22 0.9800 .
C16 C15 1.377(12) .
C15 H15 0.9300 .
C3 C4 1.368(15) .
C3 H3 0.9300 .
C12 H12A 0.9600 .
C12 H12B 0.9600 .
C12 H12C 0.9600 .
C7 C8 1.479(14) .
C7 C9 1.493(15) .
C7 H7 0.9800 .
C19 C21 1.526(14) .
C19 C20 1.539(13) .
C19 H19 0.9800 .
C21 H21A 0.9600 .
C21 H21B 0.9600 .
C21 H21C 0.9600 .
C11 H11A 0.9600 .
C11 H11B 0.9600 .
C11 H11C 0.9600 .
C20 H20A 0.9600 .
C20 H20B 0.9600 .
C20 H20C 0.9600 .
C26 C25 1.359(13) .
C26 H26 0.9300 .
C28 H28 0.9300 .
C30 N2 1.136(14) .
C4 C5 1.372(15) .
C25 H25 0.9300 .
C5 H5 0.9300 .
C8 H8A 0.9600 .
C8 H8B 0.9600 .
C8 H8C 0.9600 .
C31 H31A 0.9600 .
C31 H31B 0.9600 .
C31 H31C 0.9600 .
C24 H24A 0.9600 .
C24 H24B 0.9600 .
C24 H24C 0.9600 .
C23 H23A 0.9600 .
C23 H23B 0.9600 .
C23 H23C 0.9600 .
C9 H9A 0.9600 .
C9 H9B 0.9600 .
C9 H9C 0.9600 .

loop_
_geom_torsion_atom_site_label_1
_geom_torsion_atom_site_label_2
_geom_torsion_atom_site_label_3
_geom_torsion_atom_site_label_4
_geom_torsion
_geom_torsion_site_symmetry_1
_geom_torsion_site_symmetry_4
O2 P1 O1 C1 -111.7(6) . .
O3 P1 O1 C1 128.2(6) . .
O4 P1 O1 C1 9.8(7) . .
O7 P2 O5 C13 104.4(6) . .
O8 P2 O5 C13 -135.8(6) . .
O6 P2 O5 C13 -18.5(7) . .
O2 P1 O3 Zn2 -50.9(6) . .
O4 P1 O3 Zn2 178.5(5) . .
O1 P1 O3 Zn2 63.3(6) . .
O8 Zn2 O3 P1 173.8(5) 3_556 .
O7 Zn2 O3 P1 31.8(6) . .
O9 Zn2 O3 P1 -82.0(6) . .
O7 P2 O6 Zn1 7.9(6) . .
O8 P2 O6 Zn1 -123.0(5) . .
O5 P2 O6 Zn1 125.3(5) . .
O2 Zn1 O6 P2 -16.6(6) . .
O4 Zn1 O6 P2 113.9(5) 3_656 .
N1 Zn1 O6 P2 -126.8(5) . .
O3 P1 O2 Zn1 -33.4(7) . .
O4 P1 O2 Zn1 95.7(6) . .
O1 P1 O2 Zn1 -148.4(5) . .
O4 Zn1 O2 P1 -50.5(6) 3_656 .
O6 Zn1 O2 P1 76.3(6) . .
N1 Zn1 O2 P1 -169.2(6) . .
O8 P2 O7 Zn2 57.0(6) . .
O6 P2 O7 Zn2 -72.7(5) . .
O5 P2 O7 Zn2 169.4(4) . .
O8 Zn2 O7 P2 -58.4(6) 3_556 .
O3 Zn2 O7 P2 78.4(5) . .
O9 Zn2 O7 P2 -166.5(5) . .
O7 P2 O8 Zn2 -22.8(9) . 3_556
O6 P2 O8 Zn2 108.5(8) . 3_556
O5 P2 O8 Zn2 -137.2(8) . 3_556
O2 P1 O4 Zn1 -75.9(5) . 3_656
O3 P1 O4 Zn1 54.3(6) . 3_656
O1 P1 O4 Zn1 169.2(4) . 3_656
O8 Zn2 O9 C31 -171.3(8) 3_556 .
O7 Zn2 O9 C31 -45.6(8) . .
O3 Zn2 O9 C31 75.9(8) . .
P2 O5 C13 C14 -100.8(8) . .
P2 O5 C13 C18 85.2(8) . .
O2 Zn1 N1 C29 -87.4(7) . .
O4 Zn1 N1 C29 152.1(7) 3_656 .
O6 Zn1 N1 C29 36.4(7) . .
O2 Zn1 N1 C25 78.1(8) . .
O4 Zn1 N1 C25 -42.4(8) 3_656 .
O6 Zn1 N1 C25 -158.1(7) . .
P1 O1 C1 C2 -91.0(8) . .
P1 O1 C1 C6 92.4(8) . .
C18 C13 C14 C15 0.5(12) . .
O5 C13 C14 C15 -173.1(7) . .
C18 C13 C14 C22 -178.2(8) . .
O5 C13 C14 C22 8.2(12) . .
C25 N1 C29 C28 2.9(14) . .
Zn1 N1 C29 C28 168.8(8) . .
C14 C13 C18 C17 -0.3(12) . .
O5 C13 C18 C17 173.2(7) . .
C14 C13 C18 C19 -179.4(8) . .
O5 C13 C18 C19 -5.8(12) . .
C16 C17 C18 C13 -0.4(12) . .
C16 C17 C18 C19 178.7(8) . .
C6 C1 C2 C3 -1.7(12) . .
O1 C1 C2 C3 -178.1(7) . .
C6 C1 C2 C10 179.9(8) . .
O1 C1 C2 C10 3.5(12) . .
C12 C10 C2 C1 114.8(9) . .
C11 C10 C2 C1 -121.3(10) . .
C12 C10 C2 C3 -63.5(11) . .
C11 C10 C2 C3 60.4(12) . .
C2 C1 C6 C5 0.7(12) . .
O1 C1 C6 C5 177.1(7) . .
C2 C1 C6 C7 -179.9(8) . .
O1 C1 C6 C7 -3.5(11) . .
C15 C14 C22 C23 53.7(14) . .
C13 C14 C22 C23 -127.6(11) . .
C15 C14 C22 C24 -71.8(11) . .
C13 C14 C22 C24 106.9(10) . .
C18 C17 C16 C15 1.0(14) . .
C18 C17 C16 Br2 -179.5(6) . .
C17 C16 C15 C14 -0.8(13) . .
Br2 C16 C15 C14 179.7(6) . .
C13 C14 C15 C16 0.1(12) . .
C22 C14 C15 C16 178.8(8) . .
C1 C2 C3 C4 0.7(13) . .
C10 C2 C3 C4 179.1(9) . .
C1 C6 C7 C8 118.5(12) . .
C5 C6 C7 C8 -62.2(14) . .
C1 C6 C7 C9 -112.9(13) . .
C5 C6 C7 C9 66.4(14) . .
C13 C18 C19 C21 -118.7(9) . .
C17 C18 C19 C21 62.3(10) . .
C13 C18 C19 C20 118.2(10) . .
C17 C18 C19 C20 -60.8(12) . .
C28 C27 C26 C25 0.0(18) . .
C30 C27 C26 C25 -177.7(12) . .
N1 C29 C28 C27 -1.7(16) . .
C26 C27 C28 C29 0.2(16) . .
C30 C27 C28 C29 177.9(11) . .
C28 C27 C30 N2 -99(100) . .
C26 C27 C30 N2 79(100) . .
C2 C3 C4 C5 1.2(15) . .
C2 C3 C4 Br1 -175.3(7) . .
C27 C26 C25 N1 1.2(19) . .
C29 N1 C25 C26 -2.5(16) . .
Zn1 N1 C25 C26 -169.0(10) . .
C3 C4 C5 C6 -2.3(15) . .
Br1 C4 C5 C6 174.2(7) . .
C1 C6 C5 C4 1.3(13) . .
C7 C6 C5 C4 -178.1(9) . .
